data_7031320
loop_
_publ_author_name
'Yuan, Guo-Jun'
'Yang, Hao'
'Liu, Shao-Xian'
'Liu, Jian-Lan'
'Ren, Xiao-Ming'

_publ_section_title
;
 Precisely tunable magnetic phase transition temperature, TC, through the
 formation of a molecular alloy in [NixPt1-x(mnt)2](-)-based spin systems
 (mnt(2-) = maleonitriledithiolate, x = 0.09-0.91).
;
_journal_issue 31
_journal_name_full 'Dalton transactions (Cambridge, England : 2003)'
_journal_page_first 11908
_journal_page_last 11914
_journal_paper_doi 10.1039/c4dt00868e
_journal_volume 43
_journal_year 2014
_chemical_formula_sum 'C20 H11 Cl N5 Ni0.09 Pt0.91 S4'
_chemical_formula_weight 668.06
_chemical_name_systematic
;
?
;
_space_group_IT_number 14
_symmetry_cell_setting monoclinic
_symmetry_space_group_name_Hall '-P 2ybc'
_symmetry_space_group_name_H-M 'P 1 21/c 1'
_atom_sites_solution_hydrogens geom
_atom_sites_solution_primary direct
_atom_sites_solution_secondary difmap
_audit_creation_method SHELXL-97
_cell_angle_alpha 90.00
_cell_angle_beta 103.408(6)
_cell_angle_gamma 90.00
_cell_formula_units_Z 4
_cell_length_a 12.291(9)
_cell_length_b 26.77(2)
_cell_length_c 7.409(6)
_cell_measurement_temperature 296(2)
_cell_measurement_theta_max 27.30
_cell_measurement_theta_min 2.28
_cell_volume 2371(3)
_computing_cell_refinement 'Bruker SMART'
_computing_data_collection 'Bruker SMART'
_computing_data_reduction 'Bruker SAINT'
_computing_molecular_graphics 'Bruker SHELXTL'
_computing_publication_material 'Bruker SHELXTL'
_computing_structure_refinement 'SHELXL-97 (Sheldrick, 1997)'
_computing_structure_solution 'SHELXS-97 (Sheldrick, 1990)'
_diffrn_ambient_temperature 296(2)
_diffrn_measured_fraction_theta_full 0.978
_diffrn_measured_fraction_theta_max 0.978
_diffrn_measurement_device_type 'CCD area detector'
_diffrn_measurement_method 'phi and omega scans'
_diffrn_radiation_monochromator graphite
_diffrn_radiation_source 'fine-focus sealed tube'
_diffrn_radiation_type MoK\a
_diffrn_radiation_wavelength 0.71073
_diffrn_reflns_av_R_equivalents 0.1588
_diffrn_reflns_av_sigmaI/netI 0.1645
_diffrn_reflns_limit_h_max 12
_diffrn_reflns_limit_h_min -15
_diffrn_reflns_limit_k_max 28
_diffrn_reflns_limit_k_min -34
_diffrn_reflns_limit_l_max 9
_diffrn_reflns_limit_l_min -9
_diffrn_reflns_number 17757
_diffrn_reflns_theta_full 27.30
_diffrn_reflns_theta_max 27.30
_diffrn_reflns_theta_min 2.28
_exptl_absorpt_coefficient_mu 5.949
_exptl_absorpt_correction_T_max 0.7552
_exptl_absorpt_correction_T_min 0.3825
_exptl_absorpt_correction_type multi-scan
_exptl_crystal_colour dark
_exptl_crystal_density_diffrn 1.871
_exptl_crystal_density_method 'not measured'
_exptl_crystal_description club-shaped
_exptl_crystal_F_000 1282
_exptl_crystal_size_max 0.20
_exptl_crystal_size_mid 0.15
_exptl_crystal_size_min 0.05
_refine_diff_density_max 3.945
_refine_diff_density_min -5.995
_refine_diff_density_rms 0.345
_refine_ls_extinction_method none
_refine_ls_goodness_of_fit_ref 1.106
_refine_ls_hydrogen_treatment constr
_refine_ls_matrix_type full
_refine_ls_number_parameters 281
_refine_ls_number_reflns 5227
_refine_ls_number_restraints 0
_refine_ls_restrained_S_all 1.106
_refine_ls_R_factor_all 0.2105
_refine_ls_R_factor_gt 0.1380
_refine_ls_shift/su_max 0.002
_refine_ls_shift/su_mean 0.000
_refine_ls_structure_factor_coef Fsqd
_refine_ls_weighting_details 'calc w=1/[\s^2^(Fo^2^)+(0.1160P)^2^+131.4353P] where P=(Fo^2^+2Fc^2^)/3'
_refine_ls_weighting_scheme calc
_refine_ls_wR_factor_gt 0.3339
_refine_ls_wR_factor_ref 0.3735
_reflns_number_gt 2951
_reflns_number_total 5227
_reflns_threshold_expression >2sigma(I)
_cod_data_source_file c4dt00868e2.cif
_cod_data_source_block NiPt19
_cod_depositor_comments
;
The following automatic conversions were performed:

'_symmetry_cell_setting' value 'Monoclinic' changed to 'monoclinic'
according to
/usr/data/users/saulius/crontab/automatic-downloads/rss-feeds/RSC/lib/dictionaries/cif_core.dic
dictionary named 'cif_core.dic' version 2.4.2 from
2011-04-26.

'_exptl_absorpt_correction_type' value 'Multi-scan'
changed to 'multi-scan' according to
/usr/data/users/saulius/crontab/automatic-downloads/rss-feeds/RSC/lib/dictionaries/cif_core.dic
dictionary named 'cif_core.dic' version 2.4.2 from 2011-04-26.

Automatic conversion script
Id: cif_fix_values 2281 2013-09-26 08:29:07Z andrius 

 Adding full bibliography for 7031320--7031328.cif.
;
_cod_original_sg_symbol_H-M 'P2(1)/c '
_cod_database_code 7031320

loop_
_symmetry_equiv_pos_as_xyz
'x, y, z'
'-x, y+1/2, -z+1/2'
'-x, -y, -z'
'x, -y-1/2, z-1/2'

loop_
_atom_site_label
_atom_site_type_symbol
_atom_site_fract_x
_atom_site_fract_y
_atom_site_fract_z
_atom_site_U_iso_or_equiv
_atom_site_adp_type
_atom_site_occupancy
_atom_site_symmetry_multiplicity
_atom_site_calc_flag
_atom_site_refinement_flags
Ni1 Ni 0.27335(4) 0.226079(19) 0.54066(6) 0.04791(12) Uani 0.0884(18) 1 d P
Pt1 Pt 0.27335(4) 0.226079(19) 0.54066(6) 0.04791(12) Uani 0.9116(18) 1 d P
S1 S 0.1282(2) 0.27933(13) 0.4412(5) 0.0632(10) Uani 1 1 d .
S2 S 0.3919(3) 0.29130(14) 0.6140(4) 0.0606(10) Uani 1 1 d .
S3 S 0.1604(3) 0.15807(13) 0.4512(4) 0.0616(10) Uani 1 1 d .
S4 S 0.4210(3) 0.17525(14) 0.6411(4) 0.0618(10) Uani 1 1 d .
Cl1 Cl 0.7467(4) 0.16983(15) 1.0014(4) 0.0985(16) Uani 1 1 d .
N1 N 0.0655(11) 0.4138(5) 0.3790(18) 0.089(5) Uani 1 1 d .
N2 N 0.4030(11) 0.4291(5) 0.6008(18) 0.094(5) Uani 1 1 d .
N3 N 0.1687(12) 0.0226(6) 0.401(2) 0.105(6) Uani 1 1 d .
N4 N 0.5128(10) 0.0467(5) 0.6582(18) 0.092(5) Uani 1 1 d .
N5 N 0.7810(8) 0.4227(4) 0.8790(13) 0.059(3) Uani 1 1 d .
C1 C 0.1230(10) 0.3811(6) 0.4244(18) 0.073(4) Uani 1 1 d .
C2 C 0.1944(8) 0.3364(4) 0.4766(12) 0.042(3) Uani 1 1 d .
C3 C 0.3061(8) 0.3431(4) 0.5510(12) 0.043(3) Uani 1 1 d .
C4 C 0.3578(9) 0.3907(5) 0.5781(18) 0.059(4) Uani 1 1 d .
C5 C 0.2076(12) 0.0604(6) 0.4430(19) 0.080(5) Uani 1 1 d .
C6 C 0.2560(10) 0.1090(5) 0.5037(14) 0.065(4) Uani 1 1 d .
C7 C 0.3679(10) 0.1160(5) 0.5825(14) 0.058(4) Uani 1 1 d .
C8 C 0.4425(11) 0.0748(5) 0.6218(16) 0.065(4) Uani 1 1 d .
C9 C 0.6853(10) 0.4384(5) 0.7734(16) 0.059(4) Uani 1 1 d .
H9A H 0.6187 0.4328 0.8093 0.071 Uiso 1 1 calc R
C10 C 0.6846(14) 0.4628(6) 0.612(2) 0.091(6) Uani 1 1 d .
H10A H 0.6180 0.4753 0.5405 0.109 Uiso 1 1 calc R
C11 C 0.7827(17) 0.4687(7) 0.556(2) 0.111(7) Uani 1 1 d .
H11A H 0.7821 0.4823 0.4401 0.133 Uiso 1 1 calc R
C12 C 0.8820(14) 0.4543(6) 0.673(3) 0.100(7) Uani 1 1 d .
H12A H 0.9497 0.4620 0.6441 0.120 Uiso 1 1 calc R
C13 C 0.8808(11) 0.4291(5) 0.829(2) 0.073(4) Uani 1 1 d .
H13A H 0.9466 0.4161 0.9020 0.087 Uiso 1 1 calc R
C14 C 0.7797(12) 0.3968(5) 1.0576(16) 0.073(5) Uani 1 1 d .
H14A H 0.7146 0.4073 1.1008 0.088 Uiso 1 1 calc R
H14B H 0.8460 0.4058 1.1511 0.088 Uiso 1 1 calc R
C15 C 0.7767(9) 0.3402(5) 1.0291(14) 0.054(3) Uani 1 1 d .
C16 C 0.6700(11) 0.3157(6) 0.9686(18) 0.073(5) Uani 1 1 d .
H16A H 0.6053 0.3349 0.9393 0.087 Uiso 1 1 calc R
C17 C 0.6614(14) 0.2640(6) 0.9529(18) 0.083(5) Uani 1 1 d .
H17A H 0.5924 0.2490 0.9059 0.100 Uiso 1 1 calc R
C18 C 0.7562(12) 0.2354(4) 1.0079(13) 0.060(4) Uani 1 1 d .
C19 C 0.8605(11) 0.2576(6) 1.0771(19) 0.074(4) Uani 1 1 d .
H19A H 0.9240 0.2379 1.1138 0.089 Uiso 1 1 calc R
C20 C 0.8691(10) 0.3091(6) 1.091(2) 0.080(5) Uani 1 1 d .
H20A H 0.9383 0.3233 1.1427 0.096 Uiso 1 1 calc R

loop_
_atom_site_aniso_label
_atom_site_aniso_U_11
_atom_site_aniso_U_22
_atom_site_aniso_U_33
_atom_site_aniso_U_23
_atom_site_aniso_U_13
_atom_site_aniso_U_12
Ni1 0.0407(2) 0.0680(3) 0.03712(16) 0.0048(2) 0.01334(14) -0.0014(2)
Pt1 0.0407(2) 0.0680(3) 0.03712(16) 0.0048(2) 0.01334(14) -0.0014(2)
S1 0.0319(13) 0.076(2) 0.0797(19) 0.0076(16) 0.0087(13) -0.0023(15)
S2 0.0404(15) 0.079(2) 0.0591(15) 0.0051(15) 0.0045(13) -0.0043(15)
S3 0.0418(15) 0.073(2) 0.0669(16) 0.0093(15) 0.0068(13) -0.0044(15)
S4 0.0415(14) 0.075(2) 0.0693(16) -0.0028(16) 0.0141(12) 0.0027(16)
Cl1 0.170(4) 0.078(2) 0.0465(16) 0.0097(14) 0.023(2) 0.008(3)
N1 0.084(8) 0.073(7) 0.110(9) 0.021(7) 0.023(7) 0.023(7)
N2 0.088(9) 0.089(8) 0.092(8) -0.015(7) -0.004(7) -0.025(7)
N3 0.100(10) 0.102(10) 0.108(10) -0.006(8) 0.017(8) -0.019(9)
N4 0.073(8) 0.091(8) 0.098(8) -0.008(7) -0.009(7) 0.030(7)
N5 0.056(6) 0.066(6) 0.052(5) 0.001(5) 0.003(4) 0.002(5)
C1 0.058(6) 0.086(9) 0.085(7) 0.000(7) 0.035(5) 0.020(7)
C2 0.037(5) 0.050(6) 0.036(4) -0.010(4) 0.003(4) -0.003(5)
C3 0.030(5) 0.062(6) 0.033(4) 0.006(4) -0.001(4) 0.010(5)
C4 0.022(5) 0.058(7) 0.089(8) 0.016(6) -0.001(5) -0.003(5)
C5 0.061(8) 0.100(10) 0.074(8) 0.018(8) 0.008(7) -0.014(8)
C6 0.060(6) 0.096(9) 0.044(5) 0.021(5) 0.021(4) -0.007(7)
C7 0.069(7) 0.072(8) 0.041(4) 0.002(5) 0.026(4) -0.011(6)
C8 0.059(7) 0.080(9) 0.056(6) 0.001(6) 0.016(5) 0.013(7)
C9 0.040(6) 0.073(8) 0.062(6) 0.002(6) 0.005(5) -0.009(6)
C10 0.096(11) 0.083(10) 0.088(10) 0.008(8) 0.011(9) -0.010(9)
C11 0.171(16) 0.103(11) 0.057(7) 0.005(8) 0.024(9) -0.038(12)
C12 0.066(9) 0.093(11) 0.144(14) 0.021(10) 0.030(9) 0.003(9)
C13 0.052(6) 0.066(8) 0.108(9) 0.013(7) 0.035(6) 0.019(6)
C14 0.075(9) 0.083(9) 0.052(6) -0.004(7) -0.005(6) 0.008(8)
C15 0.037(5) 0.083(8) 0.041(5) 0.008(5) 0.007(4) 0.020(6)
C16 0.049(7) 0.089(9) 0.076(8) 0.015(7) 0.004(6) 0.003(7)
C17 0.090(10) 0.091(10) 0.059(7) 0.018(7) -0.001(7) -0.010(9)
C18 0.096(9) 0.058(7) 0.026(4) 0.007(4) 0.012(5) 0.004(7)
C19 0.061(7) 0.083(9) 0.085(7) 0.028(7) 0.030(6) 0.014(7)
C20 0.031(6) 0.093(10) 0.115(10) 0.021(9) 0.015(6) 0.013(7)

loop_
_atom_type_symbol
_atom_type_description
_atom_type_scat_dispersion_real
_atom_type_scat_dispersion_imag
_atom_type_scat_source
C C 0.0033 0.0016 'International Tables Vol C Tables 4.2.6.8 and 6.1.1.4'
H H 0.0000 0.0000 'International Tables Vol C Tables 4.2.6.8 and 6.1.1.4'
N N 0.0061 0.0033 'International Tables Vol C Tables 4.2.6.8 and 6.1.1.4'
S S 0.1246 0.1234 'International Tables Vol C Tables 4.2.6.8 and 6.1.1.4'
Cl Cl 0.1484 0.1585 'International Tables Vol C Tables 4.2.6.8 and 6.1.1.4'
Ni Ni 0.3393 1.1124 'International Tables Vol C Tables 4.2.6.8 and 6.1.1.4'
Pt Pt -1.7033 8.3905 'International Tables Vol C Tables 4.2.6.8 and 6.1.1.4'

loop_
_geom_angle_atom_site_label_1
_geom_angle_atom_site_label_2
_geom_angle_atom_site_label_3
_geom_angle
S4 Ni1 S2 87.84(13)
S4 Ni1 S1 178.24(12)
S2 Ni1 S1 90.41(13)
S4 Ni1 S3 90.19(13)
S2 Ni1 S3 175.85(13)
S1 Ni1 S3 91.56(13)
C2 S1 Ni1 101.5(4)
C3 S2 Ni1 103.6(4)
C6 S3 Ni1 101.6(4)
C7 S4 Ni1 104.0(4)
C9 N5 C13 121.9(11)
C9 N5 C14 118.7(11)
C13 N5 C14 119.4(10)
N1 C1 C2 177.0(14)
C3 C2 C1 118.6(10)
C3 C2 S1 124.9(8)
C1 C2 S1 116.5(8)
C2 C3 C4 123.3(10)
C2 C3 S2 119.6(8)
C4 C3 S2 117.0(7)
N2 C4 C3 178.1(13)
N3 C5 C6 177.8(17)
C7 C6 C5 123.2(13)
C7 C6 S3 123.2(11)
C5 C6 S3 113.5(9)
C6 C7 C8 121.0(12)
C6 C7 S4 120.8(10)
C8 C7 S4 118.2(9)
N4 C8 C7 170.7(15)
N5 C9 C10 119.8(13)
N5 C9 H9A 120.1
C10 C9 H9A 120.1
C9 C10 C11 119.8(14)
C9 C10 H10A 120.1
C11 C10 H10A 120.1
C10 C11 C12 119.1(15)
C10 C11 H11A 120.5
C12 C11 H11A 120.5
C13 C12 C11 120.0(17)
C13 C12 H12A 120.0
C11 C12 H12A 120.0
C12 C13 N5 119.0(12)
C12 C13 H13A 120.5
N5 C13 H13A 120.5
N5 C14 C15 110.0(10)
N5 C14 H14A 109.7
C15 C14 H14A 109.7
N5 C14 H14B 109.7
C15 C14 H14B 109.7
H14A C14 H14B 108.2
C20 C15 C16 116.1(12)
C20 C15 C14 123.6(11)
C16 C15 C14 119.1(11)
C17 C16 C15 121.8(13)
C17 C16 H16A 119.1
C15 C16 H16A 119.1
C18 C17 C16 119.0(14)
C18 C17 H17A 120.5
C16 C17 H17A 120.5
C17 C18 C19 121.0(12)
C17 C18 Cl1 120.0(11)
C19 C18 Cl1 118.9(10)
C20 C19 C18 119.9(12)
C20 C19 H19A 120.1
C18 C19 H19A 120.1
C19 C20 C15 121.8(12)
C19 C20 H20A 119.1
C15 C20 H20A 119.1

loop_
_geom_bond_atom_site_label_1
_geom_bond_atom_site_label_2
_geom_bond_distance
Ni1 S4 2.253(3)
Ni1 S2 2.258(4)
Ni1 S1 2.269(3)
Ni1 S3 2.292(4)
S1 C2 1.722(11)
S2 C3 1.738(11)
S3 C6 1.744(14)
S4 C7 1.732(13)
Cl1 C18 1.760(12)
N1 C1 1.127(18)
N2 C4 1.162(17)
N3 C5 1.13(2)
N4 C8 1.129(18)
N5 C9 1.321(14)
N5 C13 1.372(18)
N5 C14 1.497(16)
C1 C2 1.481(17)
C2 C3 1.367(13)
C3 C4 1.417(16)
C5 C6 1.46(2)
C6 C7 1.377(16)
C7 C8 1.421(18)
C9 C10 1.36(2)
C9 H9A 0.9300
C10 C11 1.37(3)
C10 H10A 0.9300
C11 C12 1.38(2)
C11 H11A 0.9300
C12 C13 1.34(2)
C12 H12A 0.9300
C13 H13A 0.9300
C14 C15 1.527(19)
C14 H14A 0.9700
C14 H14B 0.9700
C15 C20 1.399(17)
C15 C16 1.442(17)
C16 C17 1.39(2)
C16 H16A 0.9300
C17 C18 1.37(2)
C17 H17A 0.9300
C18 C19 1.398(19)
C19 C20 1.38(2)
C19 H19A 0.9300
C20 H20A 0.9300
